data_2022294
loop_
_publ_author_name
'Mulrooney, David Z. T.'
'M\"uller-Bunz, Helge'
'Keene, Tony D.'

_publ_section_title
;
 Crystal structure and halogen--hydrogen bonding of a Del\'epine reaction
 intermediate
;
_journal_coeditor_code HB7951
_journal_issue 1
_journal_name_full 'Acta Crystallographica Section E Crystallographic Communications'
_journal_page_first 1
_journal_page_last 4
_journal_paper_doi 10.1107/S2056989020015601
_journal_volume 77
_journal_year 2021
_chemical_formula_iupac 'C11 H22 Br N4 +, Br -'
_chemical_formula_moiety 'C11 H22 Br N4 +, Br -'
_chemical_formula_sum 'C11 H22 Br2 N4'
_chemical_formula_weight 370.14
_chemical_name_common '5-Bromourotropinium bromide'
_chemical_name_systematic
;
1-(5-Bromopentyl)-3,5,7-triaza-1-azoniatricyclo[3.3.1.1^3,7^]decane bromide
;
_space_group_crystal_system monoclinic
_space_group_IT_number 14
_space_group_name_Hall '-P 2yn'
_space_group_name_H-M_alt 'P 1 21/n 1'
_atom_sites_solution_hydrogens geom
_atom_sites_solution_primary dual
_audit_creation_method
;
Olex2 1.3
(compiled 2020.02.04 svn.rd84adfe8 for OlexSys, GUI svn.r6032)
;
_cell_angle_alpha 90
_cell_angle_beta 101.742(2)
_cell_angle_gamma 90
_cell_formula_units_Z 4
_cell_length_a 8.7897(2)
_cell_length_b 14.8937(3)
_cell_length_c 11.1294(2)
_cell_measurement_reflns_used 10133
_cell_measurement_temperature 100
_cell_measurement_theta_max 76.7010
_cell_measurement_theta_min 5.0240
_cell_volume 1426.47(5)
_computing_cell_refinement
;
CrysAlisPro (Rigaku OD, 2015)
;
_computing_data_collection
;
CrysAlisPro (Rigaku OD, 2015)
;
_computing_data_reduction
;
CrysAlisPro (Rigaku OD, 2015)
;
_computing_molecular_graphics
;
DIAMOND (Brandenburg & Berndt, 1999)
;
_computing_publication_material
;
<i>OLEX2</i> (Dolomanov <i>et al.</i>,  2009)
;
_computing_structure_refinement
;
<i>SHELXL2018/3</i> (Sheldrick, 2015b)
;
_computing_structure_solution
;
ShelXT (Sheldrick, 2015a)
;
_diffrn_ambient_temperature 100.15
_diffrn_detector_area_resol_mean 10.3196
_diffrn_measured_fraction_theta_full 1.000
_diffrn_measured_fraction_theta_max 0.995
_diffrn_measurement_device 'four-circle diffractometer'
_diffrn_measurement_device_type 'Rigaku Oxford Diffraction SuperNova, Dual, Cu at zero, Atlas'
_diffrn_measurement_method '\w scans'
_diffrn_radiation_type CuK\a
_diffrn_radiation_wavelength 1.54184
_diffrn_reflns_av_R_equivalents 0.0403
_diffrn_reflns_av_unetI/netI 0.0210
_diffrn_reflns_limit_h_max 11
_diffrn_reflns_limit_h_min -9
_diffrn_reflns_limit_k_max 17
_diffrn_reflns_limit_k_min -18
_diffrn_reflns_limit_l_max 14
_diffrn_reflns_limit_l_min -13
_diffrn_reflns_number 22370
_diffrn_reflns_theta_full 67.684
_diffrn_reflns_theta_max 76.926
_diffrn_reflns_theta_min 5.029
_exptl_absorpt_coefficient_mu 7.093
_exptl_absorpt_correction_T_max 0.788
_exptl_absorpt_correction_T_min 0.698
_exptl_absorpt_correction_type gaussian
_exptl_absorpt_process_details
;
(CrysAlisPro; Rigaku OD, 2015)
;
_exptl_crystal_colour colourless
_exptl_crystal_density_diffrn 1.724
_exptl_crystal_description block
_exptl_crystal_F_000 744
_exptl_crystal_size_max 0.081
_exptl_crystal_size_mid 0.06
_exptl_crystal_size_min 0.048
_refine_diff_density_max 0.532
_refine_diff_density_min -0.641
_refine_ls_extinction_method none
_refine_ls_goodness_of_fit_ref 1.038
_refine_ls_hydrogen_treatment constr
_refine_ls_matrix_type full
_refine_ls_number_parameters 154
_refine_ls_number_reflns 2992
_refine_ls_number_restraints 0
_refine_ls_restrained_S_all 1.038
_refine_ls_R_factor_all 0.0310
_refine_ls_R_factor_gt 0.0254
_refine_ls_shift/su_max 0.001
_refine_ls_shift/su_mean 0.000
_refine_ls_structure_factor_coef Fsqd
_refine_ls_weighting_details 'w=1/[\s^2^(Fo^2^)+(0.0253P)^2^+1.7861P] where P=(Fo^2^+2Fc^2^)/3'
_refine_ls_weighting_scheme calc
_refine_ls_wR_factor_gt 0.0593
_refine_ls_wR_factor_ref 0.0625
_reflns_number_gt 2652
_reflns_number_total 2992
_reflns_threshold_expression 'I > 2\s(I)'
_cod_data_source_file hb7951sup1.cif
_cod_data_source_block I
_cod_database_code 2022294
_shelx_space_group_comment
;
The symmetry employed for this shelxl refinement is uniquely defined
by the following loop, which should always be used as a source of
symmetry information in preference to the above space-group names.
They are only intended as comments.
;
_shelx_estimated_absorpt_t_min 0.597
_shelx_estimated_absorpt_t_max 0.727

loop_
_space_group_symop_operation_xyz
'x, y, z'
'-x+1/2, y+1/2, -z+1/2'
'-x, -y, -z'
'x-1/2, -y-1/2, z-1/2'

loop_
_atom_site_type_symbol
_atom_site_label
_atom_site_fract_x
_atom_site_fract_y
_atom_site_fract_z
_atom_site_U_iso_or_equiv
_atom_site_adp_type
_atom_site_calc_flag
_atom_site_occupancy
_atom_site_disorder_assembly
_atom_site_disorder_group
Br Br17 0.26207(3) 0.11960(2) 0.16658(2) 0.02528(8) Uani d 1 . .
Br Br1 0.83401(3) 0.60049(2) 0.02566(3) 0.03427(9) Uani d 1 . .
N N14 0.0484(2) 0.32690(14) 0.35699(18) 0.0220(4) Uani d 1 . .
N N9 0.1817(2) 0.39262(14) 0.55095(18) 0.0209(4) Uani d 1 . .
N N7 0.3320(2) 0.32645(13) 0.41148(17) 0.0185(4) Uani d 1 . .
N N11 0.1807(2) 0.23044(14) 0.52273(19) 0.0233(4) Uani d 1 . .
C C13 0.1875(3) 0.33503(16) 0.3076(2) 0.0204(4) Uani d 1 . .
H H13A 0.188486 0.393964 0.266600 0.024 Uiso calc 1 . .
H H13B 0.189079 0.287431 0.245757 0.024 Uiso calc 1 . .
C C8 0.3233(3) 0.40058(15) 0.5049(2) 0.0200(4) Uani d 1 . .
H H8A 0.413960 0.396114 0.573916 0.024 Uiso calc 1 . .
H H8B 0.326628 0.459996 0.465655 0.024 Uiso calc 1 . .
C C12 0.3222(3) 0.23654(16) 0.4761(2) 0.0222(5) Uani d 1 . .
H H12A 0.325576 0.186875 0.417548 0.027 Uiso calc 1 . .
H H12B 0.412836 0.230205 0.544750 0.027 Uiso calc 1 . .
C C4 0.6585(3) 0.42073(17) 0.2631(2) 0.0228(5) Uani d 1 . .
H H4A 0.723264 0.440004 0.342377 0.027 Uiso calc 1 . .
H H4B 0.700757 0.363271 0.239322 0.027 Uiso calc 1 . .
C C3 0.6661(3) 0.49142(17) 0.1656(2) 0.0250(5) Uani d 1 . .
H H3A 0.601900 0.471674 0.086368 0.030 Uiso calc 1 . .
H H3B 0.622209 0.548478 0.189060 0.030 Uiso calc 1 . .
C C6 0.4807(3) 0.32939(16) 0.3650(2) 0.0216(5) Uani d 1 . .
H H6A 0.491918 0.272273 0.322120 0.026 Uiso calc 1 . .
H H6B 0.568745 0.333678 0.436101 0.026 Uiso calc 1 . .
C C2 0.8312(3) 0.50736(18) 0.1499(2) 0.0267(5) Uani d 1 . .
H H2A 0.874916 0.450893 0.124359 0.032 Uiso calc 1 . .
H H2B 0.896396 0.526437 0.229127 0.032 Uiso calc 1 . .
C C16 0.0478(3) 0.23966(17) 0.4192(2) 0.0261(5) Uani d 1 . .
H H16A -0.049980 0.233470 0.449665 0.031 Uiso calc 1 . .
H H16B 0.051124 0.190783 0.359514 0.031 Uiso calc 1 . .
C C5 0.4915(3) 0.40688(17) 0.2780(2) 0.0241(5) Uani d 1 . .
H H5A 0.453165 0.462523 0.310466 0.029 Uiso calc 1 . .
H H5B 0.424587 0.394188 0.196898 0.029 Uiso calc 1 . .
C C15 0.0467(3) 0.39888(16) 0.4473(2) 0.0228(5) Uani d 1 . .
H H15A -0.050356 0.394968 0.479113 0.027 Uiso calc 1 . .
H H15B 0.048158 0.457856 0.406527 0.027 Uiso calc 1 . .
C C10 0.1763(3) 0.30439(16) 0.6095(2) 0.0237(5) Uani d 1 . .
H H10A 0.265689 0.298837 0.679369 0.028 Uiso calc 1 . .
H H10B 0.079868 0.299928 0.642209 0.028 Uiso calc 1 . .

loop_
_atom_site_aniso_label
_atom_site_aniso_U_11
_atom_site_aniso_U_22
_atom_site_aniso_U_33
_atom_site_aniso_U_12
_atom_site_aniso_U_13
_atom_site_aniso_U_23
Br17 0.02347(13) 0.02523(14) 0.02747(13) -0.00279(9) 0.00593(9) -0.00790(9)
Br1 0.02808(14) 0.04267(18) 0.03123(15) -0.00985(11) 0.00409(11) 0.00965(11)
N14 0.0176(9) 0.0237(11) 0.0244(10) -0.0014(7) 0.0038(7) 0.0001(8)
N9 0.0214(9) 0.0215(10) 0.0205(9) 0.0016(7) 0.0060(7) -0.0001(7)
N7 0.0169(9) 0.0173(9) 0.0213(9) 0.0007(7) 0.0039(7) -0.0005(7)
N11 0.0257(10) 0.0193(10) 0.0264(10) -0.0008(8) 0.0092(8) 0.0013(8)
C13 0.0169(10) 0.0237(12) 0.0197(10) -0.0002(8) 0.0018(8) -0.0002(9)
C8 0.0212(11) 0.0167(11) 0.0220(10) -0.0005(8) 0.0045(8) -0.0026(8)
C12 0.0233(11) 0.0167(11) 0.0269(12) 0.0019(8) 0.0062(9) 0.0013(9)
C4 0.0191(11) 0.0231(12) 0.0268(11) 0.0003(9) 0.0063(9) -0.0024(9)
C3 0.0218(11) 0.0274(13) 0.0264(12) -0.0019(9) 0.0060(9) 0.0011(10)
C6 0.0178(10) 0.0233(12) 0.0248(11) 0.0010(8) 0.0069(8) -0.0023(9)
C2 0.0248(12) 0.0293(13) 0.0264(12) -0.0019(10) 0.0063(9) 0.0037(10)
C16 0.0233(12) 0.0246(13) 0.0308(13) -0.0067(9) 0.0062(10) -0.0015(10)
C5 0.0185(11) 0.0273(13) 0.0266(12) -0.0009(9) 0.0050(9) 0.0019(9)
C15 0.0199(11) 0.0239(12) 0.0250(11) 0.0049(9) 0.0054(9) 0.0012(9)
C10 0.0269(12) 0.0224(12) 0.0230(11) 0.0012(9) 0.0077(9) 0.0021(9)

loop_
_atom_type_symbol
_atom_type_description
_atom_type_scat_dispersion_real
_atom_type_scat_dispersion_imag
_atom_type_scat_source
C C 0.0181 0.0091 'International Tables Vol C Tables 4.2.6.8 and 6.1.1.4'
H H 0.0000 0.0000 'International Tables Vol C Tables 4.2.6.8 and 6.1.1.4'
Br Br -0.6763 1.2805 'International Tables Vol C Tables 4.2.6.8 and 6.1.1.4'
N N 0.0311 0.0180 'International Tables Vol C Tables 4.2.6.8 and 6.1.1.4'

loop_
_exptl_crystal_face_index_h
_exptl_crystal_face_index_k
_exptl_crystal_face_index_l
_exptl_crystal_face_perp_dist
-3 -3 -5 0.0262
-1 -6 6 0.0210
1 0 -1 0.0219
3 -7 3 0.0323
-2 -8 4 0.0348
-3 8 -2 0.0228
3 -8 -2 0.0426
-4 -4 5 0.0270
-3 8 3 0.0198
-3 1 7 0.0248
2 5 5 0.0290
-5 2 5 0.0220
-4 -3 -3 0.0230

loop_
_geom_angle_atom_site_label_1
_geom_angle_atom_site_label_2
_geom_angle_atom_site_label_3
_geom_angle_site_symmetry_1
_geom_angle_site_symmetry_3
_geom_angle
_geom_angle_publ_flag
C13 N14 C16 . . 109.72(19) ?
C13 N14 C15 . . 109.01(18) ?
C15 N14 C16 . . 108.66(19) ?
C8 N9 C15 . . 109.30(18) ?
C8 N9 C10 . . 109.79(18) ?
C10 N9 C15 . . 107.96(19) ?
C8 N7 C13 . . 107.64(17) ?
C8 N7 C12 . . 107.27(17) ?
C12 N7 C13 . . 107.99(17) ?
C6 N7 C13 . . 112.44(17) ?
C6 N7 C8 . . 112.39(17) ?
C6 N7 C12 . . 108.89(17) ?
C12 N11 C16 . . 108.50(19) ?
C12 N11 C10 . . 109.20(19) ?
C10 N11 C16 . . 108.76(19) ?
N14 C13 N7 . . 109.89(18) ?
N14 C13 H13A . . 109.7 ?
N14 C13 H13B . . 109.7 ?
N7 C13 H13A . . 109.7 ?
N7 C13 H13B . . 109.7 ?
H13A C13 H13B . . 108.2 ?
N9 C8 N7 . . 110.37(18) ?
N9 C8 H8A . . 109.6 ?
N9 C8 H8B . . 109.6 ?
N7 C8 H8A . . 109.6 ?
N7 C8 H8B . . 109.6 ?
H8A C8 H8B . . 108.1 ?
N7 C12 H12A . . 109.4 ?
N7 C12 H12B . . 109.4 ?
N11 C12 N7 . . 111.02(18) ?
N11 C12 H12A . . 109.4 ?
N11 C12 H12B . . 109.4 ?
H12A C12 H12B . . 108.0 ?
H4A C4 H4B . . 108.1 ?
C3 C4 H4A . . 109.5 ?
C3 C4 H4B . . 109.5 ?
C3 C4 C5 . . 110.7(2) ?
C5 C4 H4A . . 109.5 ?
C5 C4 H4B . . 109.5 ?
C4 C3 H3A . . 109.2 ?
C4 C3 H3B . . 109.2 ?
H3A C3 H3B . . 107.9 ?
C2 C3 C4 . . 111.8(2) ?
C2 C3 H3A . . 109.2 ?
C2 C3 H3B . . 109.2 ?
N7 C6 H6A . . 108.7 ?
N7 C6 H6B . . 108.7 ?
N7 C6 C5 . . 114.37(19) ?
H6A C6 H6B . . 107.6 ?
C5 C6 H6A . . 108.7 ?
C5 C6 H6B . . 108.7 ?
Br1 C2 H2A . . 109.7 ?
Br1 C2 H2B . . 109.7 ?
C3 C2 Br1 . . 109.96(17) ?
C3 C2 H2A . . 109.7 ?
C3 C2 H2B . . 109.7 ?
H2A C2 H2B . . 108.2 ?
N14 C16 H16A . . 109.2 ?
N14 C16 H16B . . 109.2 ?
N11 C16 N14 . . 111.85(19) ?
N11 C16 H16A . . 109.2 ?
N11 C16 H16B . . 109.2 ?
H16A C16 H16B . . 107.9 ?
C4 C5 H5A . . 109.4 ?
C4 C5 H5B . . 109.4 ?
C6 C5 C4 . . 111.0(2) ?
C6 C5 H5A . . 109.4 ?
C6 C5 H5B . . 109.4 ?
H5A C5 H5B . . 108.0 ?
N14 C15 N9 . . 111.64(19) ?
N14 C15 H15A . . 109.3 ?
N14 C15 H15B . . 109.3 ?
N9 C15 H15A . . 109.3 ?
N9 C15 H15B . . 109.3 ?
H15A C15 H15B . . 108.0 ?
N9 C10 H10A . . 109.3 ?
N9 C10 H10B . . 109.3 ?
N11 C10 N9 . . 111.71(19) ?
N11 C10 H10A . . 109.3 ?
N11 C10 H10B . . 109.3 ?
H10A C10 H10B . . 107.9 ?

loop_
_geom_bond_atom_site_label_1
_geom_bond_atom_site_label_2
_geom_bond_site_symmetry_2
_geom_bond_distance
_geom_bond_publ_flag
Br1 C2 . 1.962(3) ?
N14 C13 . 1.444(3) ?
N14 C16 . 1.473(3) ?
N14 C15 . 1.472(3) ?
N9 C8 . 1.444(3) ?
N9 C15 . 1.480(3) ?
N9 C10 . 1.472(3) ?
N7 C13 . 1.539(3) ?
N7 C8 . 1.529(3) ?
N7 C12 . 1.530(3) ?
N7 C6 . 1.501(3) ?
N11 C12 . 1.445(3) ?
N11 C16 . 1.471(3) ?
N11 C10 . 1.471(3) ?
C13 H13A . 0.9900 ?
C13 H13B . 0.9900 ?
C8 H8A . 0.9900 ?
C8 H8B . 0.9900 ?
C12 H12A . 0.9900 ?
C12 H12B . 0.9900 ?
C4 H4A . 0.9900 ?
C4 H4B . 0.9900 ?
C4 C3 . 1.523(3) ?
C4 C5 . 1.525(3) ?
C3 H3A . 0.9900 ?
C3 H3B . 0.9900 ?
C3 C2 . 1.515(3) ?
C6 H6A . 0.9900 ?
C6 H6B . 0.9900 ?
C6 C5 . 1.522(3) ?
C2 H2A . 0.9900 ?
C2 H2B . 0.9900 ?
C16 H16A . 0.9900 ?
C16 H16B . 0.9900 ?
C5 H5A . 0.9900 ?
C5 H5B . 0.9900 ?
C15 H15A . 0.9900 ?
C15 H15B . 0.9900 ?
C10 H10A . 0.9900 ?
C10 H10B . 0.9900 ?

loop_
_geom_hbond_atom_site_label_D
_geom_hbond_atom_site_label_H
_geom_hbond_atom_site_label_A
_geom_hbond_site_symmetry_D
_geom_hbond_site_symmetry_H
_geom_hbond_site_symmetry_A
_geom_hbond_distance_DH
_geom_hbond_distance_HA
_geom_hbond_distance_DA
_geom_hbond_angle_DHA
_geom_hbond_publ_flag
C12 H12A Br17 . . . 0.99 2.91 3.800(2) 150 y
C13 H13B Br17 . . . 0.99 2.77 3.689(2) 155 y
C15 H15A Br17 . . 4_566 0.99 2.92 3.844(3) 156 y
C8 H8B Br17 . . 2_555 0.99 2.82 3.777(2) 162 y
C6 H6B Br17 . . 4_666 0.99 2.86 3.819(2) 163 y
C5 H5B Br1 . . 3_665 0.99 3.00 3.960(3) 163 y

loop_
_geom_torsion_atom_site_label_1
_geom_torsion_atom_site_label_2
_geom_torsion_atom_site_label_3
_geom_torsion_atom_site_label_4
_geom_torsion_site_symmetry_1
_geom_torsion_site_symmetry_2
_geom_torsion_site_symmetry_3
_geom_torsion_site_symmetry_4
_geom_torsion
_geom_torsion_publ_flag
N7 C6 C5 C4 . . . . 164.35(19) ?
C13 N14 C16 N11 . . . . 61.4(3) ?
C13 N14 C15 N9 . . . . -61.1(2) ?
C13 N7 C8 N9 . . . . 58.2(2) ?
C13 N7 C12 N11 . . . . -57.7(2) ?
C13 N7 C6 C5 . . . . 49.2(3) ?
C8 N9 C15 N14 . . . . 60.4(2) ?
C8 N9 C10 N11 . . . . -60.0(2) ?
C8 N7 C13 N14 . . . . -58.8(2) ?
C8 N7 C12 N11 . . . . 58.1(2) ?
C8 N7 C6 C5 . . . . -72.4(2) ?
C12 N7 C13 N14 . . . . 56.8(2) ?
C12 N7 C8 N9 . . . . -57.8(2) ?
C12 N7 C6 C5 . . . . 168.85(19) ?
C12 N11 C16 N14 . . . . -60.9(3) ?
C12 N11 C10 N9 . . . . 59.5(2) ?
C4 C3 C2 Br1 . . . . -178.93(17) ?
C3 C4 C5 C6 . . . . 173.8(2) ?
C6 N7 C13 N14 . . . . 176.92(19) ?
C6 N7 C8 N9 . . . . -177.46(18) ?
C6 N7 C12 N11 . . . . 179.94(19) ?
C16 N14 C13 N7 . . . . -58.7(2) ?
C16 N14 C15 N9 . . . . 58.4(2) ?
C16 N11 C12 N7 . . . . 59.3(2) ?
C16 N11 C10 N9 . . . . -58.7(2) ?
C5 C4 C3 C2 . . . . 179.3(2) ?
C15 N14 C13 N7 . . . . 60.2(2) ?
C15 N14 C16 N11 . . . . -57.7(2) ?
C15 N9 C8 N7 . . . . -58.9(2) ?
C15 N9 C10 N11 . . . . 59.0(2) ?
C10 N9 C8 N7 . . . . 59.3(2) ?
C10 N9 C15 N14 . . . . -59.0(2) ?
C10 N11 C12 N7 . . . . -59.1(2) ?
C10 N11 C16 N14 . . . . 57.8(2) ?

_cod_database_fobs_code 2022294
